data_4086086
loop_
_publ_author_name
'Arndt, Stefan'
'Kramer, Mathias U.'
'Fegler, Waldemar'
'Nakajima, Yumiko'
'Del Rosal, Iker'
'Poteau, Romuald'
'Spaniol, Thomas P.'
'Maron, Laurent'
'Okuda, Jun'

_publ_section_title
;
 Yttrium Dihydride Cation [YH2(THF)2]+n: Aggregate Formation and Reaction
 with (NNNN)-Type Macrocycles
;
_journal_issue 15
_journal_name_full Organometallics
_journal_page_first 3739
_journal_paper_doi 10.1021/acs.organomet.5b00422
_journal_volume 34
_journal_year 2015
_chemical_formula_moiety '2(C38 H48 O7 Y), 2(C16 H44 Al Si4), (C4 H8 O), C5 H12'
_chemical_formula_sum 'C117 H204 Al2 O15 Si8 Y2'
_chemical_formula_weight 2307.29
_chemical_name_systematic
;
 ?
;
_space_group_crystal_system monoclinic
_space_group_IT_number 14
_space_group_name_Hall '-P 2ybc'
_space_group_name_H-M_alt 'P 1 21/c 1'
_symmetry_space_group_name_Hall '-P 2ybc'
_symmetry_space_group_name_H-M 'P 1 21/c 1'
_atom_sites_solution_hydrogens geom
_audit_creation_method SHELXL-2013
_cell_angle_alpha 90
_cell_angle_beta 103.178(10)
_cell_angle_gamma 90
_cell_formula_units_Z 2
_cell_length_a 14.909(8)
_cell_length_b 15.673(8)
_cell_length_c 29.825(15)
_cell_measurement_reflns_used 4998
_cell_measurement_temperature 130(2)
_cell_measurement_theta_max 22.93
_cell_measurement_theta_min 2.14
_cell_volume 6786(6)
_computing_structure_refinement 'SHELXL-2013 (Sheldrick, 2013)'
_diffrn_ambient_temperature 130(2)
_diffrn_measured_fraction_theta_full 0.997
_diffrn_measured_fraction_theta_max 0.962
_diffrn_measurement_device_type 'Bruker APEX-I CCD'
_diffrn_measurement_method '\w scans'
_diffrn_radiation_monochromator 'multilayer optics'
_diffrn_radiation_source microsource
_diffrn_radiation_type MoK\a
_diffrn_radiation_wavelength 0.71073
_diffrn_reflns_av_R_equivalents 0.1003
_diffrn_reflns_av_unetI/netI 0.2199
_diffrn_reflns_laue_measured_fraction_full 0.997
_diffrn_reflns_laue_measured_fraction_max 0.962
_diffrn_reflns_limit_h_max 19
_diffrn_reflns_limit_h_min -19
_diffrn_reflns_limit_k_max 20
_diffrn_reflns_limit_k_min -20
_diffrn_reflns_limit_l_max 38
_diffrn_reflns_limit_l_min -38
_diffrn_reflns_number 71974
_diffrn_reflns_point_group_measured_fraction_full 0.997
_diffrn_reflns_point_group_measured_fraction_max 0.962
_diffrn_reflns_theta_full 25.242
_diffrn_reflns_theta_max 27.432
_diffrn_reflns_theta_min 1.743
_exptl_absorpt_coefficient_mu 0.987
_exptl_absorpt_correction_T_max 0.900
_exptl_absorpt_correction_T_min 0.600
_exptl_absorpt_correction_type multi-scan
_exptl_absorpt_process_details 'Sadabs Bruker'
_exptl_crystal_colour colourless
_exptl_crystal_density_diffrn 1.129
_exptl_crystal_description plate
_exptl_crystal_F_000 2484
_exptl_crystal_size_max 0.570
_exptl_crystal_size_mid 0.520
_exptl_crystal_size_min 0.180
_refine_diff_density_max 0.708
_refine_diff_density_min -0.808
_refine_diff_density_rms 0.084
_refine_ls_extinction_method none
_refine_ls_goodness_of_fit_ref 1.056
_refine_ls_hydrogen_treatment constr
_refine_ls_matrix_type full
_refine_ls_number_parameters 792
_refine_ls_number_reflns 14881
_refine_ls_number_restraints 77
_refine_ls_restrained_S_all 1.085
_refine_ls_R_factor_all 0.1406
_refine_ls_R_factor_gt 0.0800
_refine_ls_shift/su_max 0.001
_refine_ls_shift/su_mean 0.000
_refine_ls_structure_factor_coef Fsqd
_refine_ls_weighting_details 'w=1/[\s^2^(Fo^2^)+(0.0520P)^2^+3.6733P] where P=(Fo^2^+2Fc^2^)/3'
_refine_ls_weighting_scheme calc
_refine_ls_wR_factor_gt 0.2208
_refine_ls_wR_factor_ref 0.2327
_reflns_Friedel_coverage 0.000
_reflns_number_gt 7660
_reflns_number_total 14881
_reflns_threshold_expression 'I > 2\s(I)'
_cod_data_source_file om5b00422_si_008.cif
_cod_data_source_block 4f-triglyme
_cod_depositor_comments 'Adding full bibliography for 4086086--4086089.cif.'
_cod_database_code 4086086
_shelx_space_group_comment
;
The symmetry employed for this shelxl refinement is uniquely defined
by the following loop, which should always be used as a source of
symmetry information in preference to the above space-group names.
They are only intended as comments.
;
_shelx_estimated_absorpt_t_min 0.603
_shelx_estimated_absorpt_t_max 0.842
_shelxl_version_number 2013-4

loop_
_space_group_symop_operation_xyz
'x, y, z'
'-x, y+1/2, -z+1/2'
'-x, -y, -z'
'x, -y-1/2, z-1/2'

loop_
_atom_site_label
_atom_site_type_symbol
_atom_site_fract_x
_atom_site_fract_y
_atom_site_fract_z
_atom_site_U_iso_or_equiv
_atom_site_adp_type
_atom_site_occupancy
_atom_site_site_symmetry_order
_atom_site_calc_flag
_atom_site_refinement_flags_posn
_atom_site_refinement_flags_adp
_atom_site_refinement_flags_occupancy
_atom_site_disorder_assembly
_atom_site_disorder_group
Y1 Y 0.73262(4) 0.19956(3) 0.22157(2) 0.02270(16) Uani 1 1 d . . . . .
O1 O 0.8553(3) 0.2636(2) 0.22430(13) 0.0282(9) Uani 1 1 d . . . . .
C1 C 0.9407(4) 0.2951(4) 0.21995(19) 0.0291(13) Uani 1 1 d . . . . .
H1 H 0.9641 0.2554 0.1990 0.035 Uiso 1 1 calc R U . . .
C2 C 1.0117(4) 0.2962(3) 0.2653(2) 0.0289(13) Uani 1 1 d . . . . .
C3 C 0.9856(4) 0.3142(4) 0.3059(2) 0.0350(15) Uani 1 1 d . . . . .
H3 H 0.9230 0.3276 0.3049 0.042 Uiso 1 1 calc R U . . .
C4 C 1.0494(5) 0.3131(4) 0.3488(2) 0.0479(18) Uani 1 1 d . . . . .
H4 H 1.0300 0.3243 0.3765 0.057 Uiso 1 1 calc R U . . .
C5 C 1.1413(5) 0.2955(4) 0.3500(3) 0.053(2) Uani 1 1 d . . . . .
H5 H 1.1851 0.2949 0.3786 0.063 Uiso 1 1 calc R U . . .
C6 C 1.1693(5) 0.2791(4) 0.3098(3) 0.0480(19) Uani 1 1 d . . . . .
H6 H 1.2322 0.2672 0.3108 0.058 Uiso 1 1 calc R U . . .
C7 C 1.1034(4) 0.2799(3) 0.2668(2) 0.0354(15) Uani 1 1 d . . . . .
H7 H 1.1227 0.2692 0.2390 0.043 Uiso 1 1 calc R U . . .
C8 C 0.9296(4) 0.3833(3) 0.1965(2) 0.0267(13) Uani 1 1 d . . . . .
C9 C 0.8990(4) 0.4523(4) 0.2190(2) 0.0337(15) Uani 1 1 d . . . . .
H9 H 0.8882 0.4457 0.2489 0.040 Uiso 1 1 calc R U . . .
C10 C 0.8848(4) 0.5315(4) 0.1962(2) 0.0412(17) Uani 1 1 d . . . . .
H10 H 0.8630 0.5783 0.2110 0.049 Uiso 1 1 calc R U . . .
C11 C 0.9016(5) 0.5428(4) 0.1530(3) 0.0477(19) Uani 1 1 d . . . . .
H11 H 0.8925 0.5969 0.1383 0.057 Uiso 1 1 calc R U . . .
C12 C 0.9320(5) 0.4744(5) 0.1316(2) 0.051(2) Uani 1 1 d . . . . .
H12 H 0.9433 0.4811 0.1017 0.061 Uiso 1 1 calc R U . . .
C13 C 0.9462(4) 0.3952(4) 0.1536(2) 0.0395(16) Uani 1 1 d . . . . .
H13 H 0.9677 0.3488 0.1385 0.047 Uiso 1 1 calc R U . . .
O2 O 0.6081(3) 0.1357(2) 0.21211(13) 0.0298(9) Uani 1 1 d . . . . .
C14 C 0.5216(4) 0.0969(3) 0.19678(19) 0.0253(13) Uani 1 1 d . . . . .
H14 H 0.4886 0.1276 0.1684 0.030 Uiso 1 1 calc R U . . .
C15 C 0.4627(4) 0.1039(3) 0.2326(2) 0.0259(13) Uani 1 1 d . . . . .
C16 C 0.5022(4) 0.0986(4) 0.2790(2) 0.0319(14) Uani 1 1 d . . . . .
H16 H 0.5670 0.0914 0.2892 0.038 Uiso 1 1 calc R U . . .
C17 C 0.4469(5) 0.1036(4) 0.3109(2) 0.0369(15) Uani 1 1 d . . . . .
H17 H 0.4744 0.0994 0.3428 0.044 Uiso 1 1 calc R U . . .
C18 C 0.3544(5) 0.1145(4) 0.2969(2) 0.0390(16) Uani 1 1 d . . . . .
H18 H 0.3173 0.1185 0.3189 0.047 Uiso 1 1 calc R U . . .
C19 C 0.3154(5) 0.1196(4) 0.2508(3) 0.0466(18) Uani 1 1 d . . . . .
H19 H 0.2506 0.1265 0.2407 0.056 Uiso 1 1 calc R U . . .
C20 C 0.3690(4) 0.1149(4) 0.2187(2) 0.0342(15) Uani 1 1 d . . . . .
H20 H 0.3409 0.1193 0.1868 0.041 Uiso 1 1 calc R U . . .
C21 C 0.5311(4) 0.0039(4) 0.1841(2) 0.0313(14) Uani 1 1 d . . . . .
C22 C 0.4891(5) -0.0265(4) 0.1396(2) 0.0436(17) Uani 1 1 d . . . . .
H22 H 0.4514 0.0103 0.1178 0.052 Uiso 1 1 calc R U . . .
C23 C 0.5031(6) -0.1100(5) 0.1278(3) 0.061(2) Uani 1 1 d . . . . .
H23 H 0.4787 -0.1292 0.0973 0.074 Uiso 1 1 calc R U . . .
C24 C 0.5525(6) -0.1659(5) 0.1602(3) 0.065(3) Uani 1 1 d . . . . .
H24 H 0.5581 -0.2241 0.1525 0.079 Uiso 1 1 calc R U . . .
C25 C 0.5930(5) -0.1370(4) 0.2033(3) 0.051(2) Uani 1 1 d . . . . .
H25 H 0.6280 -0.1750 0.2254 0.061 Uiso 1 1 calc R U . . .
C26 C 0.5831(4) -0.0524(4) 0.2148(2) 0.0388(16) Uani 1 1 d . . . . .
H26 H 0.6129 -0.0328 0.2446 0.047 Uiso 1 1 calc R U . . .
O3 O 0.7091(3) 0.2010(3) 0.14017(13) 0.0369(10) Uani 1 1 d . . . . .
C27 C 0.7795(5) 0.2228(5) 0.1148(2) 0.054(2) Uani 1 1 d . . . . .
H27A H 0.8324 0.1830 0.1223 0.065 Uiso 1 1 calc R U . A 1
H27B H 0.8019 0.2819 0.1214 0.065 Uiso 1 1 calc R U . A 1
C28A C 0.726(2) 0.2129(19) 0.0648(11) 0.103(13) Uiso 0.5 1 d . . P B 1
H28A H 0.7376 0.2637 0.0471 0.124 Uiso 0.5 1 calc R U P B 1
H28B H 0.7502 0.1624 0.0513 0.124 Uiso 0.5 1 calc R U P B 1
C28B C 0.7504(14) 0.1798(14) 0.0684(6) 0.055(5) Uani 0.5 1 d . . P B 2
H28C H 0.7618 0.1176 0.0699 0.065 Uiso 0.5 1 calc R U P B 2
H28D H 0.7789 0.2061 0.0448 0.065 Uiso 0.5 1 calc R U P B 2
C29 C 0.6388(7) 0.2041(7) 0.0609(3) 0.088(3) Uani 1 1 d . . . . .
H29A H 0.6144 0.1588 0.0382 0.106 Uiso 1 1 calc R U . B 1
H29B H 0.6066 0.2581 0.0502 0.106 Uiso 1 1 calc R U . B 1
C30 C 0.6237(5) 0.1805(5) 0.1073(2) 0.053(2) Uani 1 1 d . . . . .
H30A H 0.5718 0.2136 0.1141 0.064 Uiso 1 1 calc R U . . .
H30B H 0.6096 0.1190 0.1085 0.064 Uiso 1 1 calc R U . . .
C31 C 0.6560(5) 0.3868(4) 0.1651(3) 0.059(2) Uani 1 1 d . . . . .
H31A H 0.6611 0.3500 0.1393 0.089 Uiso 1 1 calc R U . . .
H31B H 0.7105 0.4234 0.1734 0.089 Uiso 1 1 calc R U . . .
H31C H 0.6007 0.4224 0.1562 0.089 Uiso 1 1 calc R U . . .
O4 O 0.6492(3) 0.3346(3) 0.20425(16) 0.0443(12) Uani 1 1 d . . . . .
C32 C 0.6412(6) 0.3873(5) 0.2427(3) 0.074(3) Uani 1 1 d . . . . .
H32A H 0.5878 0.4262 0.2339 0.088 Uiso 1 1 calc R U . . .
H32B H 0.6976 0.4220 0.2532 0.088 Uiso 1 1 calc R U . . .
C33 C 0.6285(6) 0.3285(5) 0.2800(3) 0.065(2) Uani 1 1 d . . . . .
H33A H 0.6235 0.3612 0.3078 0.079 Uiso 1 1 calc R U . . .
H33B H 0.5718 0.2941 0.2697 0.079 Uiso 1 1 calc R U . . .
O5 O 0.7108(3) 0.2728(3) 0.29022(15) 0.0506(13) Uani 1 1 d . . . . .
C34 C 0.7237(6) 0.2263(5) 0.3306(3) 0.064(2) Uani 1 1 d . . . . .
H34A H 0.6684 0.1912 0.3303 0.077 Uiso 1 1 calc R U . . .
H34B H 0.7323 0.2658 0.3572 0.077 Uiso 1 1 calc R U . . .
C35 C 0.8042(6) 0.1712(6) 0.3356(3) 0.079(3) Uani 1 1 d . . . . .
H35A H 0.8067 0.1307 0.3613 0.095 Uiso 1 1 calc R U . . .
H35B H 0.8612 0.2059 0.3423 0.095 Uiso 1 1 calc R U . . .
O6 O 0.7967(3) 0.1246(3) 0.29253(17) 0.0593(15) Uani 1 1 d . . . . .
C36A C 0.8737(10) 0.0871(9) 0.2970(5) 0.037(4) Uiso 0.5 1 d . . P C 1
H36A H 0.8900 0.0547 0.3263 0.044 Uiso 0.5 1 calc R U P C 1
H36B H 0.9236 0.1280 0.2957 0.044 Uiso 0.5 1 calc R U P C 1
C36B C 0.8803(10) 0.0680(10) 0.2805(5) 0.040(4) Uiso 0.5 1 d . . P C 2
H36C H 0.9260 0.1067 0.2718 0.048 Uiso 0.5 1 calc R U P C 2
H36D H 0.9116 0.0358 0.3082 0.048 Uiso 0.5 1 calc R U P C 2
C37 C 0.8521(5) 0.0192(5) 0.2496(3) 0.071(3) Uani 1 1 d . . . . .
H37A H 0.9106 -0.0059 0.2455 0.085 Uiso 1 1 calc R U . C 1
H37B H 0.8112 -0.0279 0.2547 0.085 Uiso 1 1 calc R U . C 1
O7 O 0.8083(3) 0.0672(3) 0.20851(18) 0.0524(13) Uani 1 1 d . . . . .
C38 C 0.7815(6) 0.0142(5) 0.1686(3) 0.078(3) Uani 1 1 d . . . . .
H38A H 0.7534 0.0495 0.1420 0.117 Uiso 1 1 calc R U . . .
H38B H 0.7370 -0.0285 0.1738 0.117 Uiso 1 1 calc R U . . .
H38C H 0.8360 -0.0147 0.1626 0.117 Uiso 1 1 calc R U . . .
Al1 Al 0.17345(16) 0.21853(15) 0.05582(7) 0.0544(7) Uani 1 1 d D . . . .
C39 C 0.2386(5) 0.3307(4) 0.0604(2) 0.0460(18) Uani 1 1 d D . . . .
H39A H 0.2865 0.3253 0.0424 0.055 Uiso 1 1 calc R U . . .
H39B H 0.1933 0.3728 0.0440 0.055 Uiso 1 1 calc R U . . .
Si1 Si 0.29464(14) 0.37959(12) 0.11565(7) 0.0446(5) Uani 1 1 d . . . . .
C40 C 0.3954(6) 0.3204(6) 0.1456(3) 0.082(3) Uani 1 1 d . . . . .
H40A H 0.4240 0.3500 0.1742 0.123 Uiso 1 1 calc R U . . .
H40B H 0.4396 0.3163 0.1259 0.123 Uiso 1 1 calc R U . . .
H40C H 0.3768 0.2629 0.1528 0.123 Uiso 1 1 calc R U . . .
C41 C 0.3346(7) 0.4926(5) 0.1082(3) 0.102(4) Uani 1 1 d . . . . .
H41A H 0.3536 0.5200 0.1384 0.153 Uiso 1 1 calc R U . . .
H41B H 0.2841 0.5251 0.0890 0.153 Uiso 1 1 calc R U . . .
H41C H 0.3869 0.4911 0.0934 0.153 Uiso 1 1 calc R U . . .
C42 C 0.2151(7) 0.3843(7) 0.1559(3) 0.102(4) Uani 1 1 d . . . . .
H42A H 0.2478 0.4084 0.1855 0.154 Uiso 1 1 calc R U . . .
H42B H 0.1938 0.3266 0.1608 0.154 Uiso 1 1 calc R U . . .
H42C H 0.1620 0.4204 0.1426 0.154 Uiso 1 1 calc R U . . .
C43A C 0.1997(8) 0.1472(6) 0.1101(3) 0.035(3) Uani 0.545(5) 1 d D . P D 1
H43A H 0.2600 0.1195 0.1116 0.042 Uiso 0.545(5) 1 calc R U P D 1
H43B H 0.2074 0.1852 0.1372 0.042 Uiso 0.545(5) 1 calc R U P D 1
Si2A Si 0.1179(4) 0.0635(3) 0.11642(18) 0.0300(11) Uani 0.545(5) 1 d D . P D 1
C44A C 0.1822(9) -0.0297(7) 0.1465(5) 0.034(3) Uani 0.545(5) 1 d D . P D 1
H44A H 0.1389 -0.0693 0.1558 0.050 Uiso 0.545(5) 1 calc R U P D 1
H44B H 0.2271 -0.0100 0.1739 0.050 Uiso 0.545(5) 1 calc R U P D 1
H44C H 0.2144 -0.0588 0.1257 0.050 Uiso 0.545(5) 1 calc R U P D 1
C45A C 0.0414(9) 0.1012(9) 0.1538(5) 0.042(4) Uani 0.545(5) 1 d D . P D 1
H45A H 0.0101 0.0522 0.1638 0.064 Uiso 0.545(5) 1 calc R U P D 1
H45B H -0.0045 0.1408 0.1364 0.064 Uiso 0.545(5) 1 calc R U P D 1
H45C H 0.0784 0.1304 0.1808 0.064 Uiso 0.545(5) 1 calc R U P D 1
C46A C 0.0398(9) 0.0245(8) 0.0624(4) 0.043(3) Uani 0.545(5) 1 d D . P D 1
H46A H -0.0089 -0.0108 0.0701 0.065 Uiso 0.545(5) 1 calc R U P D 1
H46B H 0.0751 -0.0095 0.0449 0.065 Uiso 0.545(5) 1 calc R U P D 1
H46C H 0.0120 0.0734 0.0438 0.065 Uiso 0.545(5) 1 calc R U P D 1
C47A C 0.1820(7) 0.1649(7) -0.0036(3) 0.034(3) Uani 0.545(5) 1 d D . P D 1
H47A H 0.1272 0.1283 -0.0144 0.040 Uiso 0.545(5) 1 calc R U P D 1
H47B H 0.1804 0.2104 -0.0268 0.040 Uiso 0.545(5) 1 calc R U P D 1
Si3A Si 0.2863(4) 0.0999(4) -0.0004(2) 0.0329(13) Uani 0.545(5) 1 d D . P D 1
C48A C 0.3925(7) 0.1480(8) 0.0367(4) 0.045(3) Uani 0.545(5) 1 d D . P D 1
H48A H 0.4436 0.1074 0.0401 0.067 Uiso 0.545(5) 1 calc R U P D 1
H48B H 0.3814 0.1611 0.0671 0.067 Uiso 0.545(5) 1 calc R U P D 1
H48C H 0.4080 0.2005 0.0224 0.067 Uiso 0.545(5) 1 calc R U P D 1
C49A C 0.3111(9) 0.0782(9) -0.0580(4) 0.051(4) Uani 0.545(5) 1 d D . P D 1
H49A H 0.3583 0.0338 -0.0550 0.076 Uiso 0.545(5) 1 calc R U P D 1
H49B H 0.3333 0.1306 -0.0699 0.076 Uiso 0.545(5) 1 calc R U P D 1
H49C H 0.2547 0.0590 -0.0794 0.076 Uiso 0.545(5) 1 calc R U P D 1
C50A C 0.2741(9) -0.0060(6) 0.0268(4) 0.044(3) Uani 0.545(5) 1 d D . P D 1
H50A H 0.3323 -0.0374 0.0312 0.067 Uiso 0.545(5) 1 calc R U P D 1
H50B H 0.2250 -0.0388 0.0067 0.067 Uiso 0.545(5) 1 calc R U P D 1
H50C H 0.2587 0.0029 0.0567 0.067 Uiso 0.545(5) 1 calc R U P D 1
C51A C 0.0410(7) 0.2745(7) 0.0486(3) 0.044(3) Uani 0.545(5) 1 d D . P D 1
H51A H 0.0051 0.2350 0.0636 0.052 Uiso 0.545(5) 1 calc R U P D 1
H51B H 0.0502 0.3272 0.0674 0.052 Uiso 0.545(5) 1 calc R U P D 1
Si4A Si -0.0365(4) 0.3046(3) -0.00875(18) 0.0423(13) Uani 0.545(5) 1 d D . P D 1
C52A C -0.1358(8) 0.3773(9) -0.0066(5) 0.066(4) Uani 0.545(5) 1 d D . P D 1
H52A H -0.1737 0.3515 0.0127 0.099 Uiso 0.545(5) 1 calc R U P D 1
H52B H -0.1733 0.3859 -0.0378 0.099 Uiso 0.545(5) 1 calc R U P D 1
H52C H -0.1121 0.4325 0.0065 0.099 Uiso 0.545(5) 1 calc R U P D 1
C53A C 0.032(2) 0.368(2) -0.0434(12) 0.052(9) Uani 0.545(5) 1 d D . P D 1
H53A H 0.0582 0.4181 -0.0259 0.078 Uiso 0.545(5) 1 calc R U P D 1
H53B H -0.0092 0.3857 -0.0725 0.078 Uiso 0.545(5) 1 calc R U P D 1
H53C H 0.0811 0.3320 -0.0499 0.078 Uiso 0.545(5) 1 calc R U P D 1
C54A C -0.0863(13) 0.2068(11) -0.0425(7) 0.069(6) Uani 0.545(5) 1 d D . P D 1
H54A H -0.1239 0.1750 -0.0252 0.104 Uiso 0.545(5) 1 calc R U P D 1
H54B H -0.0361 0.1704 -0.0475 0.104 Uiso 0.545(5) 1 calc R U P D 1
H54C H -0.1247 0.2243 -0.0723 0.104 Uiso 0.545(5) 1 calc R U P D 1
C43B C 0.1394(11) 0.1759(8) 0.1146(4) 0.037(4) Uani 0.455(5) 1 d D . P D 2
H43C H 0.1977 0.1763 0.1384 0.044 Uiso 0.455(5) 1 calc R U P D 2
H43D H 0.1006 0.2213 0.1233 0.044 Uiso 0.455(5) 1 calc R U P D 2
Si2B Si 0.0810(5) 0.0727(4) 0.1234(2) 0.0363(16) Uani 0.455(5) 1 d D . P D 2
C44B C 0.1641(13) -0.0198(12) 0.1296(7) 0.045(6) Uiso 0.455(5) 1 d D . P D 2
H44D H 0.2227 -0.0036 0.1502 0.067 Uiso 0.455(5) 1 calc R U P D 2
H44E H 0.1746 -0.0348 0.0993 0.067 Uiso 0.455(5) 1 calc R U P D 2
H44F H 0.1381 -0.0691 0.1424 0.067 Uiso 0.455(5) 1 calc R U P D 2
C45B C 0.0312(12) 0.0748(11) 0.1765(6) 0.045(5) Uani 0.455(5) 1 d D . P D 2
H45D H 0.0782 0.0951 0.2029 0.067 Uiso 0.455(5) 1 calc R U P D 2
H45E H 0.0118 0.0171 0.1828 0.067 Uiso 0.455(5) 1 calc R U P D 2
H45F H -0.0220 0.1132 0.1712 0.067 Uiso 0.455(5) 1 calc R U P D 2
C46B C -0.0183(10) 0.0450(10) 0.0736(5) 0.047(4) Uani 0.455(5) 1 d D . P D 2
H46D H -0.0505 -0.0053 0.0815 0.070 Uiso 0.455(5) 1 calc R U P D 2
H46E H 0.0054 0.0327 0.0462 0.070 Uiso 0.455(5) 1 calc R U P D 2
H46F H -0.0611 0.0933 0.0672 0.070 Uiso 0.455(5) 1 calc R U P D 2
C47B C 0.2869(9) 0.1322(9) 0.0586(5) 0.051(4) Uani 0.455(5) 1 d D . P D 2
H47C H 0.3413 0.1590 0.0790 0.062 Uiso 0.455(5) 1 calc R U P D 2
H47D H 0.2728 0.0803 0.0747 0.062 Uiso 0.455(5) 1 calc R U P D 2
Si3B Si 0.3252(5) 0.0944(6) 0.0058(3) 0.053(2) Uani 0.455(5) 1 d D . P D 2
C48B C 0.349(2) 0.1924(13) -0.0259(9) 0.142(13) Uani 0.455(5) 1 d D . P D 2
H48D H 0.3590 0.1760 -0.0560 0.213 Uiso 0.455(5) 1 calc R U P D 2
H48E H 0.4041 0.2210 -0.0080 0.213 Uiso 0.455(5) 1 calc R U P D 2
H48F H 0.2962 0.2312 -0.0300 0.213 Uiso 0.455(5) 1 calc R U P D 2
C49B C 0.2338(12) 0.0287(14) -0.0321(8) 0.117(10) Uani 0.455(5) 1 d D . P D 2
H49D H 0.2614 -0.0057 -0.0529 0.175 Uiso 0.455(5) 1 calc R U P D 2
H49E H 0.1868 0.0664 -0.0502 0.175 Uiso 0.455(5) 1 calc R U P D 2
H49F H 0.2054 -0.0089 -0.0130 0.175 Uiso 0.455(5) 1 calc R U P D 2
C50B C 0.4313(11) 0.0270(11) 0.0115(6) 0.066(5) Uani 0.455(5) 1 d D . P D 2
H50D H 0.4472 0.0223 -0.0185 0.099 Uiso 0.455(5) 1 calc R U P D 2
H50E H 0.4196 -0.0300 0.0224 0.099 Uiso 0.455(5) 1 calc R U P D 2
H50F H 0.4824 0.0535 0.0337 0.099 Uiso 0.455(5) 1 calc R U P D 2
C51B C 0.0859(8) 0.1951(8) -0.0009(4) 0.040(4) Uani 0.455(5) 1 d D . P D 2
H51C H 0.1176 0.1970 -0.0267 0.048 Uiso 0.455(5) 1 calc R U P D 2
H51D H 0.0609 0.1369 0.0003 0.048 Uiso 0.455(5) 1 calc R U P D 2
Si4B Si -0.0083(4) 0.2709(4) -0.01193(19) 0.0313(12) Uani 0.455(5) 1 d D . P D 2
C52B C -0.0403(10) 0.3141(9) 0.0400(4) 0.041(4) Uani 0.455(5) 1 d D . P D 2
H52D H 0.0078 0.3532 0.0559 0.061 Uiso 0.455(5) 1 calc R U P D 2
H52E H -0.0468 0.2670 0.0607 0.061 Uiso 0.455(5) 1 calc R U P D 2
H52F H -0.0989 0.3448 0.0310 0.061 Uiso 0.455(5) 1 calc R U P D 2
C53B C 0.015(3) 0.356(3) -0.0494(16) 0.062(12) Uani 0.455(5) 1 d D . P D 2
H53D H 0.0688 0.3894 -0.0332 0.092 Uiso 0.455(5) 1 calc R U P D 2
H53E H -0.0383 0.3939 -0.0578 0.092 Uiso 0.455(5) 1 calc R U P D 2
H53F H 0.0286 0.3314 -0.0774 0.092 Uiso 0.455(5) 1 calc R U P D 2
C54B C -0.1149(12) 0.2234(14) -0.0458(8) 0.041(6) Uiso 0.455(5) 1 d D . P D 2
H54D H -0.1630 0.2672 -0.0529 0.062 Uiso 0.455(5) 1 calc R U P D 2
H54E H -0.1350 0.1774 -0.0281 0.062 Uiso 0.455(5) 1 calc R U P D 2
H54F H -0.1037 0.2002 -0.0746 0.062 Uiso 0.455(5) 1 calc R U P D 2
O8 O 0.5922(14) 0.5289(17) 0.0773(7) 0.192(6) Uiso 0.5 1 d D U P E 1
C55 C 0.6028(19) 0.4531(16) 0.0541(11) 0.192(6) Uiso 0.5 1 d D U P E 1
H55A H 0.5620 0.4510 0.0229 0.230 Uiso 0.5 1 calc R U P E 1
H55B H 0.5932 0.4018 0.0717 0.230 Uiso 0.5 1 calc R U P E 1
C56 C 0.6972(18) 0.4645(17) 0.0529(11) 0.192(6) Uiso 0.5 1 d D U P E 1
H56A H 0.7389 0.4536 0.0833 0.230 Uiso 0.5 1 calc R U P E 1
H56B H 0.7151 0.4282 0.0293 0.230 Uiso 0.5 1 calc R U P E 1
C57 C 0.695(2) 0.5514(19) 0.0410(11) 0.192(6) Uiso 0.5 1 d D U P E 1
H57A H 0.7561 0.5728 0.0388 0.230 Uiso 0.5 1 calc R U P E 1
H57B H 0.6495 0.5631 0.0118 0.230 Uiso 0.5 1 calc R U P E 1
C58 C 0.667(2) 0.5857(16) 0.0791(11) 0.192(6) Uiso 0.5 1 d D U P E 1
H58A H 0.6465 0.6458 0.0743 0.230 Uiso 0.5 1 calc R U P E 1
H58B H 0.7147 0.5802 0.1080 0.230 Uiso 0.5 1 calc R U P E 1
C59A C 0.680(4) 0.373(3) -0.013(2) 0.191(8) Uiso 0.25 1 d D U P F 2
H59A H 0.6464 0.3639 -0.0450 0.287 Uiso 0.25 1 calc R U P F 2
H59B H 0.6780 0.3208 0.0047 0.287 Uiso 0.25 1 calc R U P F 2
H59C H 0.7442 0.3876 -0.0124 0.287 Uiso 0.25 1 calc R U P F 2
C60A C 0.636(3) 0.445(3) 0.008(2) 0.191(8) Uiso 0.25 1 d D U P F 2
H60A H 0.5967 0.4146 0.0251 0.229 Uiso 0.25 1 calc R U P F 2
H60B H 0.5926 0.4695 -0.0195 0.229 Uiso 0.25 1 calc R U P F 2
C61A C 0.670(2) 0.522(2) 0.0371(13) 0.191(8) Uiso 0.25 1 d D U P F 2
H61A H 0.6866 0.4973 0.0685 0.229 Uiso 0.25 1 calc R U P F 2
H61B H 0.7290 0.5350 0.0291 0.229 Uiso 0.25 1 calc R U P F 2
C62A C 0.633(2) 0.6081(19) 0.0450(12) 0.191(8) Uiso 0.25 1 d D U P F 2
H62A H 0.6899 0.6339 0.0638 0.229 Uiso 0.25 1 calc R U P F 2
H62B H 0.6280 0.6330 0.0140 0.229 Uiso 0.25 1 calc R U P F 2
C63A C 0.565(2) 0.659(2) 0.0602(10) 0.191(8) Uiso 0.25 1 d D U P F 2
H63A H 0.5192 0.6217 0.0687 0.229 Uiso 0.25 1 calc R U P F 2
H63B H 0.5350 0.6972 0.0352 0.229 Uiso 0.25 1 calc R U P F 2
H63C H 0.5955 0.6932 0.0869 0.229 Uiso 0.25 1 calc R U P F 2
C59B C 0.382(3) 0.701(4) 0.061(2) 0.191(8) Uiso 0.25 1 d D U P G 3
H59D H 0.3392 0.7354 0.0380 0.287 Uiso 0.25 1 calc R U P G 3
H59E H 0.3934 0.7291 0.0908 0.287 Uiso 0.25 1 calc R U P G 3
H59F H 0.3564 0.6443 0.0628 0.287 Uiso 0.25 1 calc R U P G 3
C60B C 0.470(3) 0.693(4) 0.0462(17) 0.191(8) Uiso 0.25 1 d D U P G 3
H60C H 0.4822 0.7536 0.0398 0.229 Uiso 0.25 1 calc R U P G 3
H60D H 0.4489 0.6670 0.0154 0.229 Uiso 0.25 1 calc R U P G 3
C61B C 0.565(2) 0.659(2) 0.0602(10) 0.191(8) Uiso 0.25 1 d D U P G 3
H61C H 0.6006 0.7121 0.0697 0.229 Uiso 0.25 1 calc R U P G 3
H61D H 0.5632 0.6304 0.0895 0.229 Uiso 0.25 1 calc R U P G 3
C62B C 0.633(2) 0.6081(19) 0.0450(12) 0.191(8) Uiso 0.25 1 d D U P G 3
H62C H 0.6899 0.6339 0.0638 0.229 Uiso 0.25 1 calc R U P G 3
H62D H 0.6280 0.6330 0.0140 0.229 Uiso 0.25 1 calc R U P G 3
C63B C 0.670(2) 0.522(2) 0.0371(13) 0.191(8) Uiso 0.25 1 d . U P G 3
H63D H 0.7232 0.5085 0.0620 0.229 Uiso 0.25 1 calc R U P G 3
H63E H 0.6880 0.5212 0.0076 0.229 Uiso 0.25 1 calc R U P G 3
H63F H 0.6217 0.4787 0.0366 0.229 Uiso 0.25 1 calc R U P G 3

loop_
_atom_site_aniso_label
_atom_site_aniso_U_11
_atom_site_aniso_U_22
_atom_site_aniso_U_33
_atom_site_aniso_U_23
_atom_site_aniso_U_13
_atom_site_aniso_U_12
Y1 0.0205(3) 0.0158(3) 0.0322(3) 0.0005(2) 0.0067(2) -0.0014(2)
O1 0.028(2) 0.023(2) 0.035(2) -0.0050(17) 0.0095(18) -0.0053(17)
C1 0.030(3) 0.023(3) 0.038(3) -0.008(3) 0.018(3) -0.005(3)
C2 0.027(3) 0.015(3) 0.043(4) 0.003(3) 0.006(3) -0.004(3)
C3 0.032(3) 0.028(4) 0.042(4) -0.005(3) 0.003(3) -0.005(3)
C4 0.050(5) 0.043(4) 0.047(4) 0.003(3) 0.006(4) -0.009(4)
C5 0.053(5) 0.026(4) 0.066(5) 0.010(4) -0.015(4) -0.008(4)
C6 0.033(4) 0.021(4) 0.084(6) 0.011(3) 0.000(4) 0.001(3)
C7 0.030(3) 0.017(3) 0.059(4) 0.003(3) 0.010(3) -0.002(2)
C8 0.025(3) 0.021(3) 0.035(3) -0.002(2) 0.008(3) -0.008(2)
C9 0.035(4) 0.024(3) 0.044(4) 0.004(3) 0.015(3) -0.004(3)
C10 0.027(4) 0.028(4) 0.071(5) 0.000(3) 0.015(3) 0.001(3)
C11 0.041(4) 0.031(4) 0.065(5) 0.018(3) 0.000(4) -0.014(3)
C12 0.055(5) 0.059(5) 0.036(4) 0.013(4) 0.002(3) -0.025(4)
C13 0.047(4) 0.028(4) 0.045(4) -0.006(3) 0.014(3) -0.015(3)
O2 0.026(2) 0.022(2) 0.044(3) 0.0043(17) 0.0138(19) -0.0034(17)
C14 0.018(3) 0.020(3) 0.035(3) 0.001(2) 0.002(3) -0.001(2)
C15 0.022(3) 0.015(3) 0.040(4) -0.003(2) 0.005(3) 0.001(2)
C16 0.027(3) 0.027(3) 0.041(4) 0.003(3) 0.007(3) -0.009(3)
C17 0.047(4) 0.027(3) 0.038(4) -0.004(3) 0.012(3) -0.007(3)
C18 0.046(4) 0.028(4) 0.047(4) -0.001(3) 0.020(4) 0.001(3)
C19 0.033(4) 0.034(4) 0.079(6) 0.006(3) 0.026(4) 0.002(3)
C20 0.027(3) 0.026(3) 0.048(4) 0.007(3) 0.007(3) -0.001(3)
C21 0.026(3) 0.027(3) 0.044(4) 0.003(3) 0.014(3) -0.005(3)
C22 0.058(5) 0.030(4) 0.046(4) -0.007(3) 0.021(4) -0.008(3)
C23 0.088(6) 0.037(5) 0.063(5) -0.015(4) 0.026(5) -0.019(4)
C24 0.088(6) 0.023(4) 0.106(7) -0.008(4) 0.063(6) -0.001(4)
C25 0.046(4) 0.025(4) 0.088(6) 0.018(4) 0.030(4) 0.009(3)
C26 0.031(4) 0.031(4) 0.056(4) 0.005(3) 0.013(3) 0.005(3)
O3 0.039(2) 0.041(3) 0.032(2) 0.001(2) 0.0102(19) -0.017(2)
C27 0.051(5) 0.075(6) 0.044(4) -0.013(4) 0.026(4) -0.023(4)
C28B 0.065(12) 0.061(13) 0.057(11) -0.013(9) 0.054(10) -0.019(11)
C29 0.084(7) 0.136(9) 0.040(5) -0.011(5) 0.003(5) -0.045(7)
C30 0.053(5) 0.067(5) 0.040(4) -0.011(3) 0.011(4) -0.025(4)
C31 0.063(5) 0.029(4) 0.077(6) 0.011(4) -0.002(4) 0.009(4)
O4 0.040(3) 0.022(2) 0.069(3) -0.011(2) 0.008(2) 0.002(2)
C32 0.067(6) 0.041(5) 0.122(8) -0.032(5) 0.042(5) 0.002(4)
C33 0.065(6) 0.066(6) 0.079(6) -0.038(5) 0.043(5) -0.004(4)
O5 0.056(3) 0.061(3) 0.039(3) -0.015(2) 0.018(2) -0.023(3)
C34 0.071(6) 0.074(6) 0.047(5) -0.017(4) 0.014(4) -0.042(5)
C35 0.087(7) 0.086(7) 0.043(5) 0.023(5) -0.029(5) -0.057(6)
O6 0.040(3) 0.065(4) 0.063(4) 0.037(3) -0.010(2) -0.014(3)
C37 0.046(5) 0.031(4) 0.139(8) 0.033(5) 0.026(5) 0.018(4)
O7 0.041(3) 0.019(2) 0.107(4) 0.007(3) 0.037(3) 0.008(2)
C38 0.091(7) 0.030(4) 0.144(8) -0.025(5) 0.091(6) -0.009(4)
Al1 0.0697(16) 0.0640(16) 0.0348(12) -0.0231(10) 0.0230(11) -0.0398(13)
C39 0.067(5) 0.031(4) 0.041(4) -0.010(3) 0.013(4) -0.006(3)
Si1 0.0419(11) 0.0367(11) 0.0520(12) -0.0148(9) 0.0038(9) -0.0055(9)
C40 0.062(6) 0.070(6) 0.100(7) -0.025(5) -0.012(5) -0.013(5)
C41 0.115(9) 0.043(5) 0.127(9) -0.025(5) -0.015(7) -0.023(6)
C42 0.099(8) 0.128(9) 0.093(7) -0.064(7) 0.048(6) -0.026(7)
C43A 0.036(7) 0.031(7) 0.037(7) -0.011(5) 0.007(6) 0.007(6)
Si2A 0.040(3) 0.026(2) 0.024(2) 0.0010(15) 0.006(2) -0.001(2)
C44A 0.039(8) 0.033(7) 0.029(9) 0.008(6) 0.007(7) -0.002(6)
C45A 0.041(8) 0.049(10) 0.043(9) -0.015(7) 0.022(7) -0.003(7)
C46A 0.040(8) 0.034(7) 0.050(8) -0.010(6) -0.001(7) -0.008(6)
C47A 0.043(7) 0.029(6) 0.032(7) -0.011(5) 0.018(5) 0.004(5)
Si3A 0.041(3) 0.031(2) 0.026(3) -0.0036(17) 0.007(3) 0.003(2)
C48A 0.034(7) 0.038(8) 0.062(9) 0.003(6) 0.012(6) 0.004(6)
C49A 0.036(8) 0.081(10) 0.036(7) 0.003(7) 0.009(6) 0.031(7)
C50A 0.052(8) 0.028(7) 0.051(8) 0.005(6) 0.007(6) 0.005(6)
C51A 0.074(10) 0.021(6) 0.035(7) -0.005(5) 0.010(6) 0.014(6)
Si4A 0.041(3) 0.037(3) 0.044(3) 0.015(2) 0.000(2) 0.001(2)
C52A 0.046(9) 0.065(10) 0.081(11) 0.017(8) 0.001(8) 0.007(8)
C53A 0.07(2) 0.048(12) 0.027(10) 0.027(10) -0.003(11) -0.028(11)
C54A 0.063(13) 0.060(12) 0.081(13) -0.016(10) 0.010(11) 0.013(11)
C43B 0.044(10) 0.034(9) 0.027(8) 0.010(6) -0.001(7) -0.019(7)
Si2B 0.045(4) 0.027(3) 0.037(3) 0.000(2) 0.011(3) -0.006(3)
C45B 0.044(10) 0.035(10) 0.066(14) -0.009(8) 0.034(10) -0.016(8)
C46B 0.045(10) 0.037(9) 0.051(11) -0.012(7) -0.005(8) -0.012(8)
C47B 0.054(10) 0.043(10) 0.063(11) -0.013(8) 0.026(9) -0.010(8)
Si3B 0.047(5) 0.072(4) 0.036(4) -0.011(3) 0.004(4) 0.018(4)
C48B 0.21(3) 0.13(2) 0.14(2) 0.062(17) 0.14(2) 0.09(2)
C49B 0.072(15) 0.14(2) 0.11(2) -0.062(16) -0.028(14) 0.061(15)
C50B 0.072(13) 0.071(13) 0.062(12) -0.011(9) 0.032(10) 0.023(10)
C51B 0.044(9) 0.043(9) 0.032(8) -0.019(7) 0.009(6) -0.014(7)
Si4B 0.037(3) 0.027(3) 0.029(2) 0.003(2) 0.005(2) -0.006(2)
C52B 0.040(9) 0.038(9) 0.042(9) -0.011(7) 0.008(7) 0.003(7)
C53B 0.047(15) 0.05(2) 0.08(2) 0.001(13) 0.000(16) -0.002(16)

loop_
_atom_type_symbol
_atom_type_description
_atom_type_scat_dispersion_real
_atom_type_scat_dispersion_imag
_atom_type_scat_source
C C 0.0033 0.0016 'International Tables Vol C Tables 4.2.6.8 and 6.1.1.4'
H H 0.0000 0.0000 'International Tables Vol C Tables 4.2.6.8 and 6.1.1.4'
O O 0.0106 0.0060 'International Tables Vol C Tables 4.2.6.8 and 6.1.1.4'
Al Al 0.0645 0.0514 'International Tables Vol C Tables 4.2.6.8 and 6.1.1.4'
Si Si 0.0817 0.0704 'International Tables Vol C Tables 4.2.6.8 and 6.1.1.4'
Y Y -2.7962 3.5667 'International Tables Vol C Tables 4.2.6.8 and 6.1.1.4'

loop_
_geom_angle_atom_site_label_1
_geom_angle_atom_site_label_2
_geom_angle_atom_site_label_3
_geom_angle
O2 Y1 O1 174.57(15)
O2 Y1 O3 86.93(14)
O1 Y1 O3 87.64(14)
O2 Y1 O6 92.71(15)
O1 Y1 O6 91.83(15)
O3 Y1 O6 146.82(18)
O2 Y1 O5 93.14(15)
O1 Y1 O5 91.42(15)
O3 Y1 O5 147.09(16)
O6 Y1 O5 66.09(19)
O2 Y1 O7 90.00(15)
O1 Y1 O7 88.97(15)
O3 Y1 O7 79.08(16)
O6 Y1 O7 67.73(19)
O5 Y1 O7 133.81(18)
O2 Y1 O4 89.57(15)
O1 Y1 O4 89.49(15)
O3 Y1 O4 79.99(15)
O6 Y1 O4 133.19(18)
O5 Y1 O4 67.11(17)
O7 Y1 O4 159.06(16)
C1 O1 Y1 169.0(3)
O1 C1 C2 112.7(4)
O1 C1 C8 110.7(5)
C2 C1 C8 112.1(5)
O1 C1 H1 107.0
C2 C1 H1 107.0
C8 C1 H1 107.0
C7 C2 C3 119.0(6)
C7 C2 C1 120.7(5)
C3 C2 C1 120.4(5)
C2 C3 C4 121.7(6)
C2 C3 H3 119.1
C4 C3 H3 119.1
C5 C4 C3 118.8(7)
C5 C4 H4 120.6
C3 C4 H4 120.6
C6 C5 C4 120.5(7)
C6 C5 H5 119.7
C4 C5 H5 119.7
C5 C6 C7 119.8(7)
C5 C6 H6 120.1
C7 C6 H6 120.1
C2 C7 C6 120.1(6)
C2 C7 H7 119.9
C6 C7 H7 119.9
C13 C8 C9 119.2(5)
C13 C8 C1 121.5(5)
C9 C8 C1 119.2(5)
C8 C9 C10 118.8(6)
C8 C9 H9 120.6
C10 C9 H9 120.6
C11 C10 C9 121.5(6)
C11 C10 H10 119.2
C9 C10 H10 119.2
C12 C11 C10 119.0(6)
C12 C11 H11 120.5
C10 C11 H11 120.5
C11 C12 C13 120.2(7)
C11 C12 H12 119.9
C13 C12 H12 119.9
C8 C13 C12 121.3(6)
C8 C13 H13 119.3
C12 C13 H13 119.3
C14 O2 Y1 169.0(3)
O2 C14 C21 111.4(4)
O2 C14 C15 111.8(4)
C21 C14 C15 110.0(4)
O2 C14 H14 107.8
C21 C14 H14 107.8
C15 C14 H14 107.8
C20 C15 C16 118.9(6)
C20 C15 C14 120.2(5)
C16 C15 C14 120.8(5)
C15 C16 C17 119.8(6)
C15 C16 H16 120.1
C17 C16 H16 120.1
C18 C17 C16 121.0(6)
C18 C17 H17 119.5
C16 C17 H17 119.5
C17 C18 C19 119.0(6)
C17 C18 H18 120.5
C19 C18 H18 120.5
C18 C19 C20 120.9(6)
C18 C19 H19 119.5
C20 C19 H19 119.5
C15 C20 C19 120.4(6)
C15 C20 H20 119.8
C19 C20 H20 119.8
C26 C21 C22 118.0(6)
C26 C21 C14 121.4(6)
C22 C21 C14 120.6(5)
C23 C22 C21 119.7(7)
C23 C22 H22 120.1
C21 C22 H22 120.1
C22 C23 C24 120.6(7)
C22 C23 H23 119.7
C24 C23 H23 119.7
C25 C24 C23 119.8(7)
C25 C24 H24 120.1
C23 C24 H24 120.1
C24 C25 C26 120.0(7)
C24 C25 H25 120.0
C26 C25 H25 120.0
C21 C26 C25 121.6(7)
C21 C26 H26 119.2
C25 C26 H26 119.2
C30 O3 C27 108.8(5)
C30 O3 Y1 126.2(4)
C27 O3 Y1 125.0(4)
O3 C27 C28B 106.2(8)
O3 C27 C28A 102.0(13)
O3 C27 H27A 111.4
C28A C27 H27A 111.4
O3 C27 H27B 111.4
C28A C27 H27B 111.4
H27A C27 H27B 109.2
C29 C28A C27 113(2)
C29 C28A H28A 109.0
C27 C28A H28A 109.0
C29 C28A H28B 109.0
C27 C28A H28B 109.0
H28A C28A H28B 107.8
C27 C28B C29 95.2(10)
C27 C28B H28C 112.7
C29 C28B H28C 112.7
C27 C28B H28D 112.7
C29 C28B H28D 112.7
H28C C28B H28D 110.2
C28A C29 C30 107.7(16)
C30 C29 C28B 100.1(8)
C28A C29 H29A 110.2
C30 C29 H29A 110.2
C28A C29 H29B 110.2
C30 C29 H29B 110.2
H29A C29 H29B 108.5
O3 C30 C29 106.0(6)
O3 C30 H30A 110.5
C29 C30 H30A 110.5
O3 C30 H30B 110.5
C29 C30 H30B 110.5
H30A C30 H30B 108.7
O4 C31 H31A 109.5
O4 C31 H31B 109.5
H31A C31 H31B 109.5
O4 C31 H31C 109.5
H31A C31 H31C 109.5
H31B C31 H31C 109.5
C32 O4 C31 110.6(5)
C32 O4 Y1 117.2(5)
C31 O4 Y1 122.2(4)
O4 C32 C33 106.8(6)
O4 C32 H32A 110.4
C33 C32 H32A 110.4
O4 C32 H32B 110.4
C33 C32 H32B 110.4
H32A C32 H32B 108.6
O5 C33 C32 106.1(6)
O5 C33 H33A 110.5
C32 C33 H33A 110.5
O5 C33 H33B 110.5
C32 C33 H33B 110.5
H33A C33 H33B 108.7
C34 O5 C33 115.7(6)
C34 O5 Y1 117.8(5)
C33 O5 Y1 111.7(4)
O5 C34 C35 110.4(7)
O5 C34 H34A 109.6
C35 C34 H34A 109.6
O5 C34 H34B 109.6
C35 C34 H34B 109.6
H34A C34 H34B 108.1
C34 C35 O6 108.1(6)
C34 C35 H35A 110.1
O6 C35 H35A 110.1
C34 C35 H35B 110.1
O6 C35 H35B 110.1
H35A C35 H35B 108.4
C36A O6 C35 104.6(8)
C35 O6 C36B 123.7(8)
C36A O6 Y1 119.0(7)
C35 O6 Y1 117.6(5)
C36B O6 Y1 103.9(6)
O6 C36A C37 101.6(9)
O6 C36A H36A 111.4
C37 C36A H36A 111.4
O6 C36A H36B 111.4
C37 C36A H36B 111.4
H36A C36A H36B 109.3
C37 C36B O6 111.4(11)
C37 C36B H36C 109.4
O6 C36B H36C 109.4
C37 C36B H36D 109.4
O6 C36B H36D 109.4
H36C C36B H36D 108.0
C36B C37 O7 109.1(9)
O7 C37 C36A 109.4(7)
O7 C37 H37A 109.8
C36A C37 H37A 109.8
O7 C37 H37B 109.8
C36A C37 H37B 109.8
H37A C37 H37B 108.2
C38 O7 C37 112.8(6)
C38 O7 Y1 125.1(5)
C37 O7 Y1 116.1(4)
O7 C38 H38A 109.5
O7 C38 H38B 109.5
H38A C38 H38B 109.5
O7 C38 H38C 109.5
H38A C38 H38C 109.5
H38B C38 H38C 109.5
C43A Al1 C47A 117.3(5)
C51B Al1 C39 116.8(5)
C43A Al1 C39 116.7(4)
C47A Al1 C39 107.7(4)
C51B Al1 C43B 116.2(6)
C39 Al1 C43B 116.1(4)
C43A Al1 C51A 109.3(5)
C47A Al1 C51A 109.3(4)
C39 Al1 C51A 94.0(4)
C51B Al1 C47B 106.5(5)
C39 Al1 C47B 100.7(5)
C43B Al1 C47B 96.2(6)
Si1 C39 Al1 122.9(4)
Si1 C39 H39A 106.6
Al1 C39 H39A 106.6
Si1 C39 H39B 106.6
Al1 C39 H39B 106.6
H39A C39 H39B 106.6
C40 Si1 C39 112.6(4)
C40 Si1 C42 106.2(5)
C39 Si1 C42 111.5(4)
C40 Si1 C41 106.7(4)
C39 Si1 C41 112.0(4)
C42 Si1 C41 107.5(5)
Si1 C40 H40A 109.5
Si1 C40 H40B 109.5
H40A C40 H40B 109.5
Si1 C40 H40C 109.5
H40A C40 H40C 109.5
H40B C40 H40C 109.5
Si1 C41 H41A 109.5
Si1 C41 H41B 109.5
H41A C41 H41B 109.5
Si1 C41 H41C 109.5
H41A C41 H41C 109.5
H41B C41 H41C 109.5
Si1 C42 H42A 109.5
Si1 C42 H42B 109.5
H42A C42 H42B 109.5
Si1 C42 H42C 109.5
H42A C42 H42C 109.5
H42B C42 H42C 109.5
Si2A C43A Al1 119.2(6)
Si2A C43A H43A 107.5
Al1 C43A H43A 107.5
Si2A C43A H43B 107.5
Al1 C43A H43B 107.5
H43A C43A H43B 107.0
C43A Si2A C45A 110.4(6)
C43A Si2A C44A 109.2(6)
C45A Si2A C44A 106.2(7)
C43A Si2A C46A 116.5(6)
C45A Si2A C46A 105.9(7)
C44A Si2A C46A 108.1(7)
Si2A C44A H44A 109.5
Si2A C44A H44B 109.5
H44A C44A H44B 109.5
Si2A C44A H44C 109.5
H44A C44A H44C 109.5
H44B C44A H44C 109.5
Si2A C45A H45A 109.5
Si2A C45A H45B 109.5
H45A C45A H45B 109.5
Si2A C45A H45C 109.5
H45A C45A H45C 109.5
H45B C45A H45C 109.5
Si2A C46A H46A 109.5
Si2A C46A H46B 109.5
H46A C46A H46B 109.5
Si2A C46A H46C 109.5
H46A C46A H46C 109.5
H46B C46A H46C 109.5
Si3A C47A Al1 114.3(6)
Si3A C47A H47A 108.7
Al1 C47A H47A 108.7
Si3A C47A H47B 108.7
Al1 C47A H47B 108.7
H47A C47A H47B 107.6
C47A Si3A C49A 113.2(5)
C47A Si3A C48A 113.5(6)
C49A Si3A C48A 107.4(6)
C47A Si3A C50A 110.4(6)
C49A Si3A C50A 107.2(7)
C48A Si3A C50A 104.6(6)
Si3A C48A H48A 109.5
Si3A C48A H48B 109.5
H48A C48A H48B 109.5
Si3A C48A H48C 109.5
H48A C48A H48C 109.5
H48B C48A H48C 109.5
Si3A C49A H49A 109.5
Si3A C49A H49B 109.5
H49A C49A H49B 109.5
Si3A C49A H49C 109.5
H49A C49A H49C 109.5
H49B C49A H49C 109.5
Si3A C50A H50A 109.5
Si3A C50A H50B 109.5
H50A C50A H50B 109.5
Si3A C50A H50C 109.5
H50A C50A H50C 109.5
H50B C50A H50C 109.5
Si4A C51A Al1 123.8(6)
Si4A C51A H51A 106.4
Al1 C51A H51A 106.4
Si4A C51A H51B 106.4
Al1 C51A H51B 106.4
H51A C51A H51B 106.4
C52A Si4A C53A 103.2(13)
C52A Si4A C54A 107.1(8)
C53A Si4A C54A 109.2(16)
C52A Si4A C51A 116.3(6)
C53A Si4A C51A 109.4(12)
C54A Si4A C51A 111.3(8)
Si4A C52A H52A 109.5
Si4A C52A H52B 109.5
H52A C52A H52B 109.5
Si4A C52A H52C 109.5
H52A C52A H52C 109.5
H52B C52A H52C 109.5
Si4A C53A H53A 109.5
Si4A C53A H53B 109.5
H53A C53A H53B 109.5
Si4A C53A H53C 109.5
H53A C53A H53C 109.5
H53B C53A H53C 109.5
Si4A C54A H54A 109.5
Si4A C54A H54B 109.5
H54A C54A H54B 109.5
Si4A C54A H54C 109.5
H54A C54A H54C 109.5
H54B C54A H54C 109.5
Si2B C43B Al1 127.8(7)
Si2B C43B H43C 105.3
Al1 C43B H43C 105.3
Si2B C43B H43D 105.3
Al1 C43B H43D 105.3
H43C C43B H43D 106.0
C43B Si2B C44B 111.0(9)
C43B Si2B C46B 113.0(7)
C44B Si2B C46B 106.2(9)
C43B Si2B C45B 112.5(7)
C44B Si2B C45B 107.7(9)
C46B Si2B C45B 106.0(8)
Si2B C44B H44D 109.5
Si2B C44B H44E 109.5
H44D C44B H44E 109.5
Si2B C44B H44F 109.5
H44D C44B H44F 109.5
H44E C44B H44F 109.5
Si2B C45B H45D 109.5
Si2B C45B H45E 109.5
H45D C45B H45E 109.5
Si2B C45B H45F 109.5
H45D C45B H45F 109.5
H45E C45B H45F 109.5
Si2B C46B H46D 109.5
Si2B C46B H46E 109.5
H46D C46B H46E 109.5
Si2B C46B H46F 109.5
H46D C46B H46F 109.5
H46E C46B H46F 109.5
Si3B C47B Al1 123.3(7)
Si3B C47B H47C 106.5
Al1 C47B H47C 106.5
Si3B C47B H47D 106.5
Al1 C47B H47D 106.5
H47C C47B H47D 106.5
C49B Si3B C50B 103.2(9)
C49B Si3B C48B 110.0(14)
C50B Si3B C48B 104.8(10)
C49B Si3B C47B 111.1(10)
C50B Si3B C47B 120.6(8)
C48B Si3B C47B 106.8(9)
Si3B C48B H48D 109.5
Si3B C48B H48E 109.5
H48D C48B H48E 109.5
Si3B C48B H48F 109.5
H48D C48B H48F 109.5
H48E C48B H48F 109.5
Si3B C49B H49D 109.5
Si3B C49B H49E 109.5
H49D C49B H49E 109.5
Si3B C49B H49F 109.5
H49D C49B H49F 109.5
H49E C49B H49F 109.5
Si3B C50B H50D 109.5
Si3B C50B H50E 109.5
H50D C50B H50E 109.5
Si3B C50B H50F 109.5
H50D C50B H50F 109.5
H50E C50B H50F 109.5
Si4B C51B Al1 112.2(6)
Si4B C51B H51C 109.2
Al1 C51B H51C 109.2
Si4B C51B H51D 109.2
Al1 C51B H51D 109.2
H51C C51B H51D 107.9
C51B Si4B C53B 109.9(15)
C51B Si4B C54B 111.8(8)
C53B Si4B C54B 102.9(19)
C51B Si4B C52B 115.2(7)
C53B Si4B C52B 111.5(18)
C54B Si4B C52B 104.7(9)
Si4B C52B H52D 109.5
Si4B C52B H52E 109.5
H52D C52B H52E 109.5
Si4B C52B H52F 109.5
H52D C52B H52F 109.5
H52E C52B H52F 109.5
Si4B C53B H53D 109.5
Si4B C53B H53E 109.5
H53D C53B H53E 109.5
Si4B C53B H53F 109.5
H53D C53B H53F 109.5
H53E C53B H53F 109.5
Si4B C54B H54D 109.5
Si4B C54B H54E 109.5
H54D C54B H54E 109.5
Si4B C54B H54F 109.5
H54D C54B H54F 109.5
H54E C54B H54F 109.5
C55 O8 C58 112.1(12)
O8 C55 C56 97.4(14)
O8 C55 H55A 112.3
C56 C55 H55A 112.3
O8 C55 H55B 112.3
C56 C55 H55B 112.3
H55A C55 H55B 109.9
C57 C56 C55 99.2(15)
C57 C56 H56A 111.9
C55 C56 H56A 111.9
C57 C56 H56B 111.9
C55 C56 H56B 111.9
H56A C56 H56B 109.6
C58 C57 C56 99.2(15)
C58 C57 H57A 111.9
C56 C57 H57A 111.9
C58 C57 H57B 111.9
C56 C57 H57B 111.9
H57A C57 H57B 109.6
C57 C58 O8 96.0(14)
C57 C58 H58A 112.6
O8 C58 H58A 112.6
C57 C58 H58B 112.6
O8 C58 H58B 112.6
H58A C58 H58B 110.1
C60A C59A H59A 109.5
C60A C59A H59B 109.5
H59A C59A H59B 109.5
C60A C59A H59C 109.5
H59A C59A H59C 109.5
H59B C59A H59C 109.5
C59A C60A C61A 136(3)
C59A C60A H60A 103.2
C61A C60A H60A 103.2
C59A C60A H60B 103.2
C61A C60A H60B 103.2
H60A C60A H60B 105.2
C62A C61A C60A 137(3)
C62A C61A H61A 102.9
C60A C61A H61A 102.9
C62A C61A H61B 102.9
C60A C61A H61B 102.9
H61A C61A H61B 105.1
C63A C62A C61A 149(3)
C63A C62A H62A 99.5
C61A C62A H62A 99.5
C63A C62A H62B 99.5
C61A C62A H62B 99.5
H62A C62A H62B 104.0
C62A C63A H63A 109.5
C62A C63A H63B 109.5
H63A C63A H63B 109.5
C62A C63A H63C 109.5
H63A C63A H63C 109.5
H63B C63A H63C 109.5
C60B C59B H59D 109.5
C60B C59B H59E 109.5
H59D C59B H59E 109.5
C60B C59B H59F 109.5
H59D C59B H59F 109.5
H59E C59B H59F 109.5
C59B C60B H60C 101.0
C59B C60B H60D 101.0
H60C C60B H60D 104.5

loop_
_geom_bond_atom_site_label_1
_geom_bond_atom_site_label_2
_geom_bond_distance
Y1 O2 2.071(4)
Y1 O1 2.072(4)
Y1 O3 2.373(4)
Y1 O6 2.419(4)
Y1 O5 2.433(4)
Y1 O7 2.436(4)
Y1 O4 2.449(4)
O1 C1 1.398(6)
C1 C2 1.517(8)
C1 C8 1.540(8)
C1 H1 1.0000
C2 C7 1.383(8)
C2 C3 1.383(8)
C3 C4 1.410(9)
C3 H3 0.9500
C4 C5 1.390(10)
C4 H4 0.9500
C5 C6 1.379(10)
C5 H5 0.9500
C6 C7 1.428(9)
C6 H6 0.9500
C7 H7 0.9500
C8 C13 1.372(8)
C8 C9 1.402(8)
C9 C10 1.407(8)
C9 H9 0.9500
C10 C11 1.379(9)
C10 H10 0.9500
C11 C12 1.377(10)
C11 H11 0.9500
C12 C13 1.397(9)
C12 H12 0.9500
C13 H13 0.9500
O2 C14 1.404(6)
C14 C21 1.521(8)
C14 C15 1.534(8)
C14 H14 1.0000
C15 C20 1.373(8)
C15 C16 1.378(8)
C16 C17 1.397(8)
C16 H16 0.9500
C17 C18 1.357(9)
C17 H17 0.9500
C18 C19 1.369(9)
C18 H18 0.9500
C19 C20 1.382(8)
C19 H19 0.9500
C20 H20 0.9500
C21 C26 1.375(8)
C21 C22 1.417(8)
C22 C23 1.384(9)
C22 H22 0.9500
C23 C24 1.384(11)
C23 H23 0.9500
C24 C25 1.367(10)
C24 H24 0.9500
C25 C26 1.387(9)
C25 H25 0.9500
C26 H26 0.9500
O3 C30 1.455(7)
O3 C27 1.467(7)
C27 C28B 1.511(19)
C27 C28A 1.53(3)
C27 H27A 0.9900
C27 H27B 0.9900
C28A C29 1.29(3)
C28A H28A 0.9900
C28A H28B 0.9900
C28B C29 1.67(2)
C28B H28C 0.9900
C28B H28D 0.9900
C29 C30 1.498(10)
C29 H29A 0.9900
C29 H29B 0.9900
C30 H30A 0.9900
C30 H30B 0.9900
C31 O4 1.448(8)
C31 H31A 0.9800
C31 H31B 0.9800
C31 H31C 0.9800
O4 C32 1.441(8)
C32 C33 1.489(11)
C32 H32A 0.9900
C32 H32B 0.9900
C33 O5 1.480(9)
C33 H33A 0.9900
C33 H33B 0.9900
O5 C34 1.384(9)
C34 C35 1.459(12)
C34 H34A 0.9900
C34 H34B 0.9900
C35 O6 1.460(10)
C35 H35A 0.9900
C35 H35B 0.9900
O6 C36A 1.270(15)
O6 C36B 1.634(16)
C36A C37 1.740(16)
C36A H36A 0.9900
C36A H36B 0.9900
C36B C37 1.197(16)
C36B H36C 0.9900
C36B H36D 0.9900
C37 O7 1.460(9)
C37 H37A 0.9900
C37 H37B 0.9900
O7 C38 1.432(9)
C38 H38A 0.9800
C38 H38B 0.9800
C38 H38C 0.9800
Al1 C51B 1.923(10)
Al1 C43A 1.932(9)
Al1 C47A 1.991(8)
Al1 C39 1.999(6)
Al1 C43B 2.045(10)
Al1 C51A 2.126(10)
Al1 C47B 2.152(11)
C39 Si1 1.836(6)
C39 H39A 0.9900
C39 H39B 0.9900
Si1 C40 1.817(9)
Si1 C42 1.873(9)
Si1 C41 1.898(9)
C40 H40A 0.9800
C40 H40B 0.9800
C40 H40C 0.9800
C41 H41A 0.9800
C41 H41B 0.9800
C41 H41C 0.9800
C42 H42A 0.9800
C42 H42B 0.9800
C42 H42C 0.9800
C43A Si2A 1.831(10)
C43A H43A 0.9900
C43A H43B 0.9900
Si2A C45A 1.862(10)
Si2A C44A 1.862(11)
Si2A C46A 1.862(10)
C44A H44A 0.9800
C44A H44B 0.9800
C44A H44C 0.9800
C45A H45A 0.9800
C45A H45B 0.9800
C45A H45C 0.9800
C46A H46A 0.9800
C46A H46B 0.9800
C46A H46C 0.9800
C47A Si3A 1.843(10)
C47A H47A 0.9900
C47A H47B 0.9900
Si3A C49A 1.870(10)
Si3A C48A 1.871(10)
Si3A C50A 1.874(10)
C48A H48A 0.9800
C48A H48B 0.9800
C48A H48C 0.9800
C49A H49A 0.9800
C49A H49B 0.9800
C49A H49C 0.9800
C50A H50A 0.9800
C50A H50B 0.9800
C50A H50C 0.9800
C51A Si4A 1.892(10)
C51A H51A 0.9900
C51A H51B 0.9900
Si4A C52A 1.881(12)
Si4A C53A 1.886(15)
Si4A C54A 1.890(13)
C52A H52A 0.9800
C52A H52B 0.9800
C52A H52C 0.9800
C53A H53A 0.9800
C53A H53B 0.9800
C53A H53C 0.9800
C54A H54A 0.9800
C54A H54B 0.9800
C54A H54C 0.9800
C43B Si2B 1.884(11)
C43B H43C 0.9900
C43B H43D 0.9900
Si2B C44B 1.889(14)
Si2B C46B 1.892(12)
Si2B C45B 1.896(12)
C44B H44D 0.9800
C44B H44E 0.9800
C44B H44F 0.9800
C45B H45D 0.9800
C45B H45E 0.9800
C45B H45F 0.9800
C46B H46D 0.9800
C46B H46E 0.9800
C46B H46F 0.9800
C47B Si3B 1.890(12)
C47B H47C 0.9900
C47B H47D 0.9900
Si3B C49B 1.867(14)
Si3B C50B 1.877(13)
Si3B C48B 1.877(15)
C48B H48D 0.9800
C48B H48E 0.9800
C48B H48F 0.9800
C49B H49D 0.9800
C49B H49E 0.9800
C49B H49F 0.9800
C50B H50D 0.9800
C50B H50E 0.9800
C50B H50F 0.9800
C51B Si4B 1.811(12)
C51B H51C 0.9900
C51B H51D 0.9900
Si4B C53B 1.830(17)
Si4B C54B 1.836(15)
Si4B C52B 1.850(11)
C52B H52D 0.9800
C52B H52E 0.9800
C52B H52F 0.9800
C53B H53D 0.9800
C53B H53E 0.9800
C53B H53F 0.9800
C54B H54D 0.9800
C54B H54E 0.9800
C54B H54F 0.9800
O8 C55 1.402(18)
O8 C58 1.415(18)
C55 C56 1.426(18)
C55 H55A 0.9900
C55 H55B 0.9900
C56 C57 1.406(18)
C56 H56A 0.9900
C56 H56B 0.9900
C57 C58 1.404(18)
C57 H57A 0.9900
C57 H57B 0.9900
C58 H58A 0.9900
C58 H58B 0.9900
C59A C60A 1.500(19)
C59A H59A 0.9800
C59A H59B 0.9800
C59A H59C 0.9800
C60A C61A 1.512(19)
C60A H60A 0.9900
C60A H60B 0.9900
C61A C62A 1.499(16)
C61A H61A 0.9900
C61A H61B 0.9900
C62A C63A 1.442(16)
C62A H62A 0.9900
C62A H62B 0.9900
C63A H63A 0.9800
C63A H63B 0.9800
C63A H63C 0.9800
C59B C60B 1.469(19)
C59B H59D 0.9800
C59B H59E 0.9800
C59B H59F 0.9800
C60B H60C 0.9900
C60B H60D 0.9900

loop_
_geom_torsion_atom_site_label_1
_geom_torsion_atom_site_label_2
_geom_torsion_atom_site_label_3
_geom_torsion_atom_site_label_4
_geom_torsion
Y1 O1 C1 C2 -121.5(17)
Y1 O1 C1 C8 112.1(18)
O1 C1 C2 C7 145.0(5)
C8 C1 C2 C7 -89.4(6)
O1 C1 C2 C3 -35.5(7)
C8 C1 C2 C3 90.2(6)
C7 C2 C3 C4 -2.4(9)
C1 C2 C3 C4 178.1(5)
C2 C3 C4 C5 1.5(9)
C3 C4 C5 C6 -0.2(10)
C4 C5 C6 C7 -0.2(9)
C3 C2 C7 C6 1.9(8)
C1 C2 C7 C6 -178.5(5)
C5 C6 C7 C2 -0.7(9)
O1 C1 C8 C13 -113.0(6)
C2 C1 C8 C13 120.2(6)
O1 C1 C8 C9 65.0(7)
C2 C1 C8 C9 -61.8(7)
C13 C8 C9 C10 1.2(9)
C1 C8 C9 C10 -176.9(5)
C8 C9 C10 C11 -1.1(9)
C9 C10 C11 C12 0.9(10)
C10 C11 C12 C13 -0.6(10)
C9 C8 C13 C12 -0.9(9)
C1 C8 C13 C12 177.1(6)
C11 C12 C13 C8 0.7(10)
Y1 O2 C14 C21 92.5(18)
Y1 O2 C14 C15 -144.0(16)
O2 C14 C15 C20 144.3(5)
C21 C14 C15 C20 -91.3(6)
O2 C14 C15 C16 -36.3(7)
C21 C14 C15 C16 88.0(6)
C20 C15 C16 C17 0.5(8)
C14 C15 C16 C17 -178.9(5)
C15 C16 C17 C18 -0.6(9)
C16 C17 C18 C19 0.7(9)
C17 C18 C19 C20 -0.8(9)
C16 C15 C20 C19 -0.6(8)
C14 C15 C20 C19 178.7(5)
C18 C19 C20 C15 0.8(9)
O2 C14 C21 C26 54.2(7)
C15 C14 C21 C26 -70.4(7)
O2 C14 C21 C22 -123.5(6)
C15 C14 C21 C22 112.0(6)
C26 C21 C22 C23 -1.7(9)
C14 C21 C22 C23 176.1(6)
C21 C22 C23 C24 4.6(11)
C22 C23 C24 C25 -4.4(12)
C23 C24 C25 C26 1.3(11)
C22 C21 C26 C25 -1.4(9)
C14 C21 C26 C25 -179.2(6)
C24 C25 C26 C21 1.6(10)
C30 O3 C27 C28B -24.0(12)
Y1 O3 C27 C28B 155.8(10)
C30 O3 C27 C28A 0.1(13)
Y1 O3 C27 C28A 179.9(11)
O3 C27 C28A C29 11(2)
C28B C27 C28A C29 114(5)
O3 C27 C28B C29 42.0(12)
C28A C27 C28B C29 -41(4)
C27 C28A C29 C30 -17(2)
C27 C28A C29 C28B -86(6)
C27 C28B C29 C28A 69(5)
C27 C28B C29 C30 -46.1(12)
C27 O3 C30 C29 -9.1(8)
Y1 O3 C30 C29 171.1(5)
C28A C29 C30 O3 16.1(17)
C28B C29 C30 O3 34.5(10)
C31 O4 C32 C33 176.3(6)
Y1 O4 C32 C33 -37.2(8)
O4 C32 C33 O5 59.3(8)
C32 C33 O5 C34 165.9(6)
C32 C33 O5 Y1 -55.7(7)
C33 O5 C34 C35 177.3(6)
Y1 O5 C34 C35 41.5(7)
O5 C34 C35 O6 -49.5(8)
C34 C35 O6 C36A 171.6(9)
C34 C35 O6 C36B 169.5(8)
C34 C35 O6 Y1 37.1(7)
C35 O6 C36A C37 169.9(6)
C36B O6 C36A C37 -16(3)
Y1 O6 C36A C37 -56.3(10)
C36A O6 C36B C37 156(4)
C35 O6 C36B C37 162.2(9)
Y1 O6 C36B C37 -60.2(12)
O6 C36B C37 O7 60.6(12)
O6 C36B C37 C36A -33(5)
O6 C36A C37 C36B 139(6)
O6 C36A C37 O7 48.3(10)
C36B C37 O7 C38 173.6(10)
C36A C37 O7 C38 -175.3(7)
C36B C37 O7 Y1 -32.3(11)
C36A C37 O7 Y1 -21.2(8)
Al1 C39 Si1 C40 68.0(6)
Al1 C39 Si1 C42 -51.2(6)
Al1 C39 Si1 C41 -171.7(5)
Al1 C43A Si2A C45A -97.9(8)
Al1 C43A Si2A C44A 145.7(7)
Al1 C43A Si2A C46A 22.9(10)
Al1 C47A Si3A C49A -162.4(7)
Al1 C47A Si3A C48A -39.7(9)
Al1 C47A Si3A C50A 77.4(8)
Al1 C51A Si4A C52A -165.1(7)
Al1 C51A Si4A C53A -48.8(16)
Al1 C51A Si4A C54A 71.9(10)
Al1 C43B Si2B C44B 76.6(13)
Al1 C43B Si2B C46B -42.6(14)
Al1 C43B Si2B C45B -162.6(11)
Al1 C47B Si3B C49B -64.8(13)
Al1 C47B Si3B C50B 174.5(9)
Al1 C47B Si3B C48B 55.2(14)
Al1 C51B Si4B C53B 95(2)
Al1 C51B Si4B C54B -150.8(10)
Al1 C51B Si4B C52B -31.5(10)
C58 O8 C55 C56 13(3)
O8 C55 C56 C57 -43(3)
C55 C56 C57 C58 61(3)
C56 C57 C58 O8 -49(3)
C55 O8 C58 C57 23(3)
C59A C60A C61A C62A 153(6)
C60A C61A C62A C63A 63(9)
